data_4125378
loop_
_publ_author_name
'Longobardi, Lauren E.'
'Zatsepin, Pavel'
'Korol, Roman'
'Liu, Lei'
'Grimme, Stefan'
'Stephan, Douglas W.'

_publ_section_title
;
 Reactions of Boron-Derived Radicals with Nucleophiles.
;
_journal_issue 1
_journal_name_full 'Journal of the American Chemical Society'
_journal_page_first 426
_journal_page_last 435
_journal_paper_doi 10.1021/jacs.6b11190
_journal_volume 139
_journal_year 2017
_chemical_formula_sum 'C68 H40 B2 Cl4 F20 N4 O4'
_chemical_formula_weight 1520.46
_space_group_crystal_system triclinic
_space_group_IT_number 2
_space_group_name_Hall '-P 1'
_space_group_name_H-M_alt 'P -1'
_symmetry_space_group_name_Hall '-P 1'
_symmetry_space_group_name_H-M 'P -1'
_atom_sites_solution_hydrogens geom
_audit_creation_method SHELXL-2014/7
_cell_angle_alpha 79.494(14)
_cell_angle_beta 76.280(13)
_cell_angle_gamma 80.221(14)
_cell_formula_units_Z 2
_cell_length_a 11.331(3)
_cell_length_b 14.461(4)
_cell_length_c 20.313(5)
_cell_measurement_reflns_used 7142
_cell_measurement_temperature 150(2)
_cell_measurement_theta_max 21.94
_cell_measurement_theta_min 2.36
_cell_volume 3151.2(15)
_computing_structure_refinement 'SHELXL-2014/7 (Sheldrick, 2014)'
_diffrn_ambient_temperature 150(2)
_diffrn_measured_fraction_theta_full 0.999
_diffrn_measured_fraction_theta_max 0.986
_diffrn_measurement_device_type kappa
_diffrn_radiation_type MoK\a
_diffrn_radiation_wavelength 0.71073
_diffrn_reflns_av_R_equivalents 0.0864
_diffrn_reflns_av_unetI/netI 0.1117
_diffrn_reflns_Laue_measured_fraction_full 0.999
_diffrn_reflns_Laue_measured_fraction_max 0.986
_diffrn_reflns_limit_h_max 14
_diffrn_reflns_limit_h_min -14
_diffrn_reflns_limit_k_max 18
_diffrn_reflns_limit_k_min -18
_diffrn_reflns_limit_l_max 26
_diffrn_reflns_limit_l_min -26
_diffrn_reflns_number 54307
_diffrn_reflns_point_group_measured_fraction_full 0.999
_diffrn_reflns_point_group_measured_fraction_max 0.986
_diffrn_reflns_theta_full 25.242
_diffrn_reflns_theta_max 27.678
_diffrn_reflns_theta_min 1.866
_exptl_absorpt_coefficient_mu 0.303
_exptl_absorpt_correction_type multi-scan
_exptl_absorpt_process_details sadabs
_exptl_crystal_colour white
_exptl_crystal_density_diffrn 1.602
_exptl_crystal_description block
_exptl_crystal_F_000 1532
_exptl_crystal_size_max 0.200
_exptl_crystal_size_mid 0.100
_exptl_crystal_size_min 0.100
_exptl_transmission_factor_max 0.7456
_exptl_transmission_factor_min 0.6840
_refine_diff_density_max 1.064
_refine_diff_density_min -0.958
_refine_diff_density_rms 0.082
_refine_ls_extinction_method none
_refine_ls_goodness_of_fit_ref 1.037
_refine_ls_hydrogen_treatment constr
_refine_ls_matrix_type full
_refine_ls_number_parameters 952
_refine_ls_number_reflns 14521
_refine_ls_number_restraints 33
_refine_ls_restrained_S_all 1.049
_refine_ls_R_factor_all 0.1675
_refine_ls_R_factor_gt 0.0804
_refine_ls_shift/su_max 0.001
_refine_ls_shift/su_mean 0.000
_refine_ls_structure_factor_coef Fsqd
_refine_ls_weighting_details 'w=1/[\s^2^(Fo^2^)+(0.1052P)^2^+3.2761P] where P=(Fo^2^+2Fc^2^)/3'
_refine_ls_weighting_scheme calc
_refine_ls_wR_factor_gt 0.1980
_refine_ls_wR_factor_ref 0.2388
_reflns_Friedel_coverage 0.000
_reflns_number_gt 7386
_reflns_number_total 14521
_reflns_threshold_expression 'I > 2\s(I)'
_cod_data_source_file 15-pre.cif
_cod_data_source_block pre
_cod_depositor_comments 'Adding full bibliography for 4125374--4125385.cif.'
_cod_original_cell_volume 3151.3(13)
_cod_database_code 4125378
_shelx_shelxl_version_number 2014/7
_shelx_space_group_comment
;
The symmetry employed for this shelxl refinement is uniquely defined
by the following loop, which should always be used as a source of
symmetry information in preference to the above space-group names.
They are only intended as comments.
;
_shelx_estimated_absorpt_t_min 0.942
_shelx_estimated_absorpt_t_max 0.970

loop_
_space_group_symop_operation_xyz
'x, y, z'
'-x, -y, -z'

loop_
_atom_site_label
_atom_site_type_symbol
_atom_site_fract_x
_atom_site_fract_y
_atom_site_fract_z
_atom_site_U_iso_or_equiv
_atom_site_adp_type
_atom_site_occupancy
_atom_site_site_symmetry_order
_atom_site_calc_flag
_atom_site_refinement_flags_posn
_atom_site_refinement_flags_adp
_atom_site_refinement_flags_occupancy
_atom_site_disorder_assembly
_atom_site_disorder_group
F8 F 0.9709(2) -0.23030(19) 0.07290(15) 0.0505(7) Uani 1 1 d . . . . .
F9 F 0.8352(2) -0.20301(18) 0.19910(13) 0.0466(7) Uani 1 1 d . . . . .
F10 F 0.6854(2) -0.04237(17) 0.21735(11) 0.0362(6) Uani 1 1 d . . . . .
F3 F 1.0287(3) 0.3831(2) 0.08605(15) 0.0567(8) Uani 1 1 d . . . . .
F2 F 0.8927(3) 0.41378(19) -0.01128(14) 0.0513(7) Uani 1 1 d . . . . .
F1 F 0.7221(2) 0.30560(18) -0.00390(12) 0.0423(6) Uani 1 1 d . . . . .
F4 F 1.0036(3) 0.2304(2) 0.18632(14) 0.0530(8) Uani 1 1 d . . . . .
F5 F 0.8382(2) 0.11710(19) 0.19214(12) 0.0441(7) Uani 1 1 d . . . . .
F6 F 0.8166(2) 0.07584(18) -0.01750(11) 0.0361(6) Uani 1 1 d . . . . .
F7 F 0.9540(2) -0.0915(2) -0.03662(12) 0.0455(7) Uani 1 1 d . . . . .
F18 F 0.4512(3) -0.1751(2) 0.64635(14) 0.0632(9) Uani 1 1 d . . . . .
F13 F 0.7164(3) -0.3940(2) 0.21124(15) 0.0569(8) Uani 1 1 d . . . . .
F14 F 0.6401(3) -0.4992(2) 0.33531(15) 0.0621(9) Uani 1 1 d . . . . .
F15 F 0.4519(3) -0.42666(19) 0.42693(13) 0.0556(8) Uani 1 1 d . . . . .
F11 F 0.4086(2) -0.14575(19) 0.26969(12) 0.0458(7) Uani 1 1 d . . . . .
F12 F 0.5973(2) -0.2183(2) 0.17981(13) 0.0499(7) Uani 1 1 d . . . . .
F17 F 0.5520(3) -0.0984(2) 0.51689(15) 0.0639(9) Uani 1 1 d . . . . .
F19 F 0.2771(3) -0.2903(2) 0.66643(12) 0.0560(8) Uani 1 1 d . . . . .
F20 F 0.2072(3) -0.33262(19) 0.56053(12) 0.0465(7) Uani 1 1 d . . . . .
F16 F 0.4756(3) -0.13247(19) 0.40988(13) 0.0484(7) Uani 1 1 d . . . . .
O1 O 0.5802(2) 0.15747(19) 0.06044(12) 0.0238(6) Uani 1 1 d . . . . .
O2 O 0.5875(2) 0.13513(19) 0.17601(12) 0.0236(6) Uani 1 1 d . . . . .
O4 O 0.2235(3) -0.1599(2) 0.38492(14) 0.0326(7) Uani 1 1 d . . . . .
O3 O 0.2115(3) -0.3244(2) 0.42342(15) 0.0383(7) Uani 1 1 d . . . . .
N4 N 0.2454(4) -0.1637(3) 0.15671(17) 0.0382(9) Uani 1 1 d . . . . .
N3 N 0.4015(3) 0.0849(2) 0.11215(15) 0.0250(7) Uani 1 1 d . . . . .
N1 N 0.3860(3) 0.1735(2) 0.22977(14) 0.0234(7) Uani 1 1 d . . . . .
N2 N 0.1448(3) 0.1228(3) 0.41605(16) 0.0362(9) Uani 1 1 d . . . . .
C22 C 0.4662(4) 0.0037(3) 0.09133(19) 0.0281(9) Uani 1 1 d . . . . .
H22A H 0.5488 0.0043 0.0671 0.034 Uiso 1 1 calc R U . . .
C28 C 0.3163(5) -0.2520(4) 0.1380(3) 0.0538(14) Uani 1 1 d . . . . .
H28A H 0.2652 -0.3033 0.1539 0.081 Uiso 1 1 calc R U . . .
H28B H 0.3440 -0.2456 0.0880 0.081 Uiso 1 1 calc R U . . .
H28C H 0.3876 -0.2666 0.1593 0.081 Uiso 1 1 calc R U . . .
C24 C 0.2936(4) -0.0832(3) 0.14102(19) 0.0296(9) Uani 1 1 d . . . . .
C25 C 0.2276(4) 0.0045(3) 0.15880(19) 0.0335(10) Uani 1 1 d . . . . .
H25A H 0.1439 0.0070 0.1819 0.040 Uiso 1 1 calc R U . . .
C26 C 0.2814(4) 0.0846(3) 0.14349(19) 0.0288(9) Uani 1 1 d . . . . .
H26A H 0.2339 0.1424 0.1550 0.035 Uiso 1 1 calc R U . . .
C9 C 0.4612(3) 0.1744(3) 0.09808(18) 0.0247(9) Uani 1 1 d . . . . .
C10 C 0.4834(3) 0.1973(3) 0.16651(17) 0.0226(8) Uani 1 1 d . . . . .
C19 C 0.4008(4) 0.0907(3) 0.27152(18) 0.0261(9) Uani 1 1 d . . . . .
H19A H 0.4688 0.0448 0.2580 0.031 Uiso 1 1 calc R U . . .
C18 C 0.3220(4) 0.0707(3) 0.33210(19) 0.0286(9) Uani 1 1 d . . . . .
H18A H 0.3352 0.0112 0.3600 0.034 Uiso 1 1 calc R U . . .
C17 C 0.2200(4) 0.1375(3) 0.35431(19) 0.0293(9) Uani 1 1 d . . . . .
C21 C 0.0332(5) 0.1885(4) 0.4364(2) 0.0545(14) Uani 1 1 d . . . . .
H21A H -0.0089 0.1654 0.4830 0.082 Uiso 1 1 calc R U . . .
H21B H 0.0552 0.2516 0.4349 0.082 Uiso 1 1 calc R U . . .
H21C H -0.0212 0.1922 0.4047 0.082 Uiso 1 1 calc R U . . .
C38 C 0.8975(4) -0.1475(3) 0.0816(2) 0.0355(10) Uani 1 1 d . . . . .
C39 C 0.8290(4) -0.1333(3) 0.1451(2) 0.0341(10) Uani 1 1 d . . . . .
C40 C 0.7528(4) -0.0490(3) 0.15322(19) 0.0285(9) Uani 1 1 d . . . . .
C35 C 0.7445(3) 0.0256(3) 0.10072(19) 0.0260(9) Uani 1 1 d . . . . .
C27 C 0.1185(5) -0.1685(4) 0.1953(3) 0.0617(16) Uani 1 1 d . . . . .
H27A H 0.1001 -0.2338 0.2017 0.092 Uiso 1 1 calc R U . . .
H27B H 0.1088 -0.1487 0.2401 0.092 Uiso 1 1 calc R U . . .
H27C H 0.0620 -0.1263 0.1698 0.092 Uiso 1 1 calc R U . . .
C23 C 0.4165(4) -0.0781(3) 0.1040(2) 0.0322(10) Uani 1 1 d . . . . .
H23A H 0.4645 -0.1333 0.0879 0.039 Uiso 1 1 calc R U . . .
C14 C 0.3873(3) 0.2522(3) 0.05820(18) 0.0249(9) Uani 1 1 d . . . . .
C8 C 0.3305(4) 0.2302(3) 0.01040(19) 0.0309(10) Uani 1 1 d . . . . .
H8A H 0.3331 0.1656 0.0057 0.037 Uiso 1 1 calc R U . . .
C7 C 0.2704(4) 0.3001(3) -0.0302(2) 0.0371(11) Uani 1 1 d . . . . .
H7A H 0.2344 0.2843 -0.0638 0.045 Uiso 1 1 calc R U . . .
C6 C 0.2634(4) 0.3935(3) -0.0216(2) 0.0382(11) Uani 1 1 d . . . . .
H6A H 0.2194 0.4422 -0.0481 0.046 Uiso 1 1 calc R U . . .
C5 C 0.3202(4) 0.4166(3) 0.0255(2) 0.0345(10) Uani 1 1 d . . . . .
H5A H 0.3152 0.4812 0.0307 0.041 Uiso 1 1 calc R U . . .
C13 C 0.3847(4) 0.3463(3) 0.06547(18) 0.0284(9) Uani 1 1 d . . . . .
C12 C 0.4545(4) 0.3708(3) 0.11200(18) 0.0271(9) Uani 1 1 d . . . . .
C4 C 0.4775(4) 0.4632(3) 0.1089(2) 0.0369(11) Uani 1 1 d . . . . .
H4A H 0.4461 0.5125 0.0772 0.044 Uiso 1 1 calc R U . . .
C3 C 0.5446(5) 0.4843(3) 0.1507(2) 0.0406(11) Uani 1 1 d . . . . .
H3A H 0.5596 0.5479 0.1473 0.049 Uiso 1 1 calc R U . . .
C2 C 0.5911(4) 0.4144(3) 0.1980(2) 0.0367(11) Uani 1 1 d . . . . .
H2A H 0.6379 0.4296 0.2267 0.044 Uiso 1 1 calc R U . . .
C1 C 0.5682(4) 0.3225(3) 0.20251(19) 0.0305(10) Uani 1 1 d . . . . .
H1A H 0.5986 0.2741 0.2350 0.037 Uiso 1 1 calc R U . . .
C11 C 0.5009(4) 0.3003(3) 0.15983(18) 0.0258(9) Uani 1 1 d . . . . .
C15 C 0.2856(4) 0.2369(3) 0.2474(2) 0.0306(10) Uani 1 1 d . . . . .
H15A H 0.2736 0.2946 0.2173 0.037 Uiso 1 1 calc R U . . .
C16 C 0.2014(4) 0.2207(3) 0.3069(2) 0.0334(10) Uani 1 1 d . . . . .
H16A H 0.1300 0.2653 0.3167 0.040 Uiso 1 1 calc R U . . .
C20 C 0.1730(5) 0.0399(4) 0.4660(2) 0.0447(12) Uani 1 1 d . . . . .
H20A H 0.1090 0.0402 0.5079 0.067 Uiso 1 1 calc R U . . .
H20B H 0.1767 -0.0182 0.4466 0.067 Uiso 1 1 calc R U . . .
H20C H 0.2523 0.0421 0.4767 0.067 Uiso 1 1 calc R U . . .
C29 C 0.7698(3) 0.2055(3) 0.09490(18) 0.0244(9) Uani 1 1 d . . . . .
C34 C 0.8462(4) 0.1924(3) 0.14135(19) 0.0298(10) Uani 1 1 d . . . . .
C33 C 0.9321(4) 0.2497(3) 0.1398(2) 0.0344(10) Uani 1 1 d . . . . .
C32 C 0.9467(4) 0.3256(3) 0.0885(2) 0.0352(10) Uani 1 1 d . . . . .
C31 C 0.8755(4) 0.3416(3) 0.0403(2) 0.0351(10) Uani 1 1 d . . . . .
C30 C 0.7898(4) 0.2831(3) 0.04489(19) 0.0283(9) Uani 1 1 d . . . . .
C36 C 0.8168(4) 0.0059(3) 0.03743(19) 0.0280(9) Uani 1 1 d . . . . .
C37 C 0.8893(4) -0.0778(3) 0.0266(2) 0.0323(10) Uani 1 1 d . . . . .
C64 C 0.4147(5) -0.1944(4) 0.5925(2) 0.0441(12) Uani 1 1 d . . . . .
C63 C 0.4654(5) -0.1552(3) 0.5274(2) 0.0444(12) Uani 1 1 d . . . . .
C62 C 0.4254(4) -0.1757(3) 0.4730(2) 0.0365(10) Uani 1 1 d . . . . .
C61 C 0.3391(4) -0.2349(3) 0.4790(2) 0.0325(10) Uani 1 1 d . . . . .
C50 C 0.1124(4) -0.1838(3) 0.38367(18) 0.0284(10) Uani 1 1 d . . . . .
C51 C 0.0131(4) -0.1197(3) 0.36560(18) 0.0307(10) Uani 1 1 d . . . . .
C41 C 0.0190(4) -0.0224(3) 0.3434(2) 0.0342(10) Uani 1 1 d . . . . .
H41A H 0.0936 0.0019 0.3392 0.041 Uiso 1 1 calc R U . . .
C42 C -0.0803(5) 0.0377(4) 0.3277(2) 0.0420(12) Uani 1 1 d . . . . .
H42A H -0.0745 0.1033 0.3128 0.050 Uiso 1 1 calc R U . . .
C43 C -0.1906(5) 0.0025(4) 0.3338(2) 0.0544(14) Uani 1 1 d . . . . .
H43A H -0.2605 0.0445 0.3241 0.065 Uiso 1 1 calc R U . . .
C58 C 0.6203(4) -0.3580(4) 0.2566(2) 0.0405(12) Uani 1 1 d . . . . .
C59 C 0.5828(5) -0.4116(3) 0.3197(2) 0.0446(12) Uani 1 1 d . . . . .
C60 C 0.4838(4) -0.3728(3) 0.3654(2) 0.0386(11) Uani 1 1 d . . . . .
C55 C 0.4182(4) -0.2846(3) 0.3527(2) 0.0350(10) Uani 1 1 d . . . . .
C56 C 0.4618(4) -0.2341(3) 0.2890(2) 0.0351(10) Uani 1 1 d . . . . .
C57 C 0.5607(4) -0.2703(3) 0.2419(2) 0.0365(11) Uani 1 1 d . . . . .
C49 C 0.1062(4) -0.2769(3) 0.40517(19) 0.0335(10) Uani 1 1 d . . . . .
C44 C -0.1980(5) -0.0921(5) 0.3537(2) 0.0545(15) Uani 1 1 d . . . . .
H44A H -0.2734 -0.1147 0.3570 0.065 Uiso 1 1 calc R U . . .
C52 C -0.0977(4) -0.1573(4) 0.3695(2) 0.0418(12) Uani 1 1 d . . . . .
C53 C -0.1023(5) -0.2576(4) 0.3901(2) 0.0539(15) Uani 1 1 d . . . . .
C54 C 0.0006(5) -0.3192(4) 0.4078(2) 0.0476(13) Uani 1 1 d . . . . .
C48 C -0.0040(7) -0.4170(5) 0.4284(3) 0.0824(17) Uani 1 1 d . U . . .
H48A H 0.0656 -0.4570 0.4406 0.099 Uiso 1 1 calc R U . . .
C65 C 0.3281(4) -0.2533(3) 0.6021(2) 0.0400(11) Uani 1 1 d . . . . .
C66 C 0.2924(4) -0.2732(3) 0.5461(2) 0.0346(10) Uani 1 1 d . . . . .
B1 B 0.6696(4) 0.1311(3) 0.1074(2) 0.0242(10) Uani 1 1 d . . . . .
B2 B 0.2967(5) -0.2509(3) 0.4098(2) 0.0324(11) Uani 1 1 d . . . . .
C47 C -0.1071(7) -0.4549(5) 0.4311(4) 0.0950(17) Uani 1 1 d . U . . .
H47A H -0.1100 -0.5210 0.4448 0.114 Uiso 1 1 calc R U . . .
C45 C -0.2087(7) -0.2994(5) 0.3935(4) 0.0993(19) Uani 1 1 d . U . . .
H45A H -0.2796 -0.2607 0.3820 0.119 Uiso 1 1 calc R U . . .
C46 C -0.2098(8) -0.3945(5) 0.4132(4) 0.1020(18) Uani 1 1 d . U . . .
H46A H -0.2820 -0.4209 0.4150 0.122 Uiso 1 1 calc R U . . .
C1S C 0.3367(14) 0.4045(7) 0.4268(3) 0.032(4) Uiso 0.252(5) 1 d D . P A 1
H1SA H 0.2734 0.4600 0.4342 0.038 Uiso 0.252(5) 1 calc R U P A 1
H1SB H 0.3951 0.4024 0.4565 0.038 Uiso 0.252(5) 1 calc R U P A 1
Cl11 Cl 0.4148(6) 0.4166(4) 0.3404(2) 0.067(2) Uani 0.252(5) 1 d D . P A 1
Cl12 Cl 0.2669(7) 0.3000(5) 0.4490(3) 0.074(2) Uiso 0.252(5) 1 d D . P A 1
C2S C -0.0002(9) 0.5373(4) 0.25696(17) 0.097(3) Uani 0.795(4) 1 d D . P B 2
H2SA H -0.0688 0.5842 0.2754 0.116 Uiso 0.795(4) 1 calc R U P B 2
H2SB H 0.0659 0.5334 0.2820 0.116 Uiso 0.795(4) 1 calc R U P B 2
Cl21 Cl -0.05081(18) 0.42553(12) 0.26937(12) 0.0760(8) Uani 0.795(4) 1 d D . P B 2
Cl22 Cl 0.0542(5) 0.5740(3) 0.16942(14) 0.1473(18) Uani 0.795(4) 1 d D . P B 2
C3S C 0.1778(7) 0.4966(6) 0.2644(4) 0.0065(18) Uiso 0.379(6) 1 d . . P C 3
H3SA H 0.1279 0.5548 0.2801 0.008 Uiso 0.379(6) 1 calc R U P C 3
H3SB H 0.1317 0.4440 0.2896 0.008 Uiso 0.379(6) 1 calc R U P C 3
Cl31 Cl 0.1591(7) 0.5047(7) 0.1862(4) 0.144(3) Uani 0.379(6) 1 d . . P C 3
Cl32 Cl 0.2925(5) 0.4831(4) 0.2997(3) 0.097(2) Uani 0.379(6) 1 d . . P C 3
C4S C 0.333(2) 0.4446(13) 0.3674(9) 0.176(9) Uiso 0.568(8) 1 d D . P D 4
H4SA H 0.4227 0.4336 0.3487 0.211 Uiso 0.568(8) 1 calc R U P D 4
H4SB H 0.3179 0.4945 0.3971 0.211 Uiso 0.568(8) 1 calc R U P D 4
Cl41 Cl 0.2861(10) 0.3393(4) 0.4174(4) 0.263(6) Uani 0.568(8) 1 d D . P D 4
Cl42 Cl 0.258(2) 0.4852(13) 0.2992(9) 0.57(2) Uiso 0.568(8) 1 d D . P D 4

loop_
_atom_site_aniso_label
_atom_site_aniso_U_11
_atom_site_aniso_U_22
_atom_site_aniso_U_33
_atom_site_aniso_U_23
_atom_site_aniso_U_13
_atom_site_aniso_U_12
F8 0.0407(16) 0.0402(17) 0.0704(18) -0.0228(14) -0.0085(14) 0.0064(13)
F9 0.0440(16) 0.0386(16) 0.0531(16) 0.0012(13) -0.0110(13) -0.0021(13)
F10 0.0369(14) 0.0388(15) 0.0274(11) -0.0015(10) 0.0005(10) -0.0042(12)
F3 0.0424(17) 0.0565(19) 0.077(2) -0.0206(15) 0.0016(14) -0.0306(15)
F2 0.0577(18) 0.0366(16) 0.0528(16) 0.0064(13) 0.0007(13) -0.0190(14)
F1 0.0487(16) 0.0448(16) 0.0339(13) 0.0066(11) -0.0138(12) -0.0140(13)
F4 0.0435(17) 0.065(2) 0.0620(17) -0.0117(15) -0.0249(14) -0.0177(15)
F5 0.0509(17) 0.0488(17) 0.0392(13) 0.0075(12) -0.0231(12) -0.0208(14)
F6 0.0316(14) 0.0511(16) 0.0240(11) -0.0065(11) -0.0009(10) -0.0075(12)
F7 0.0335(15) 0.0635(19) 0.0413(14) -0.0278(13) 0.0033(11) -0.0062(13)
F18 0.086(2) 0.069(2) 0.0502(16) -0.0009(15) -0.0379(16) -0.0276(18)
F13 0.0441(17) 0.067(2) 0.0619(18) -0.0327(15) -0.0033(14) -0.0001(15)
F14 0.074(2) 0.0447(19) 0.0679(19) -0.0181(15) -0.0283(16) 0.0200(16)
F15 0.081(2) 0.0392(16) 0.0417(15) 0.0006(12) -0.0175(14) 0.0046(15)
F11 0.0500(17) 0.0417(17) 0.0373(13) 0.0070(12) -0.0073(12) 0.0000(14)
F12 0.0479(17) 0.0625(19) 0.0379(14) -0.0042(13) -0.0025(12) -0.0156(15)
F17 0.074(2) 0.066(2) 0.0666(19) 0.0061(16) -0.0322(17) -0.0439(18)
F19 0.075(2) 0.063(2) 0.0303(13) -0.0009(13) -0.0081(13) -0.0210(16)
F20 0.0533(17) 0.0518(17) 0.0373(13) -0.0042(12) -0.0025(12) -0.0274(14)
F16 0.0552(18) 0.0517(18) 0.0413(14) 0.0090(12) -0.0128(12) -0.0288(14)
O1 0.0175(14) 0.0351(16) 0.0184(12) -0.0041(11) -0.0002(10) -0.0070(12)
O2 0.0205(14) 0.0305(16) 0.0189(12) -0.0028(11) -0.0014(10) -0.0055(12)
O4 0.0257(16) 0.0299(17) 0.0439(16) -0.0006(13) -0.0104(13) -0.0098(13)
O3 0.049(2) 0.0317(18) 0.0386(16) 0.0010(13) -0.0157(14) -0.0150(15)
N4 0.047(2) 0.041(2) 0.0319(18) -0.0031(16) -0.0091(17) -0.024(2)
N3 0.0209(18) 0.030(2) 0.0241(15) -0.0047(14) -0.0033(13) -0.0061(15)
N1 0.0221(18) 0.0277(19) 0.0170(14) -0.0018(13) 0.0015(12) -0.0038(15)
N2 0.035(2) 0.046(2) 0.0255(17) -0.0087(16) 0.0075(15) -0.0147(18)
C22 0.025(2) 0.035(3) 0.0249(18) -0.0062(17) -0.0046(16) -0.006(2)
C28 0.067(4) 0.038(3) 0.066(3) -0.010(3) -0.023(3) -0.020(3)
C24 0.033(2) 0.037(3) 0.0229(18) -0.0010(17) -0.0102(17) -0.012(2)
C25 0.025(2) 0.051(3) 0.0268(19) -0.0086(19) -0.0033(17) -0.011(2)
C26 0.021(2) 0.038(3) 0.0278(19) -0.0092(18) -0.0012(16) -0.0062(19)
C9 0.022(2) 0.029(2) 0.0219(17) -0.0034(16) 0.0007(15) -0.0086(18)
C10 0.020(2) 0.026(2) 0.0196(17) -0.0017(15) 0.0007(15) -0.0067(18)
C19 0.023(2) 0.028(2) 0.0258(18) -0.0032(17) -0.0010(16) -0.0056(18)
C18 0.028(2) 0.031(2) 0.0244(18) 0.0035(17) -0.0024(16) -0.0096(19)
C17 0.029(2) 0.036(3) 0.0237(18) -0.0056(17) 0.0006(16) -0.015(2)
C21 0.048(3) 0.060(4) 0.045(3) -0.016(2) 0.021(2) -0.013(3)
C38 0.021(2) 0.034(3) 0.052(3) -0.018(2) -0.0039(19) 0.000(2)
C39 0.029(2) 0.032(3) 0.043(2) -0.003(2) -0.0113(19) -0.008(2)
C40 0.026(2) 0.032(2) 0.0281(19) -0.0065(17) -0.0028(16) -0.0080(19)
C35 0.018(2) 0.033(2) 0.0282(19) -0.0091(17) -0.0019(16) -0.0072(18)
C27 0.063(4) 0.076(4) 0.049(3) -0.012(3) 0.010(3) -0.047(3)
C23 0.030(2) 0.036(3) 0.035(2) -0.0064(18) -0.0111(18) -0.008(2)
C14 0.020(2) 0.031(2) 0.0231(18) -0.0020(16) -0.0024(15) -0.0048(18)
C8 0.025(2) 0.040(3) 0.0279(19) -0.0059(18) -0.0033(17) -0.007(2)
C7 0.033(3) 0.052(3) 0.029(2) -0.006(2) -0.0108(18) -0.011(2)
C6 0.039(3) 0.040(3) 0.034(2) 0.004(2) -0.014(2) 0.000(2)
C5 0.036(3) 0.032(3) 0.034(2) 0.0000(18) -0.0067(19) -0.006(2)
C13 0.024(2) 0.036(3) 0.0228(18) -0.0019(17) 0.0004(16) -0.0084(19)
C12 0.031(2) 0.030(2) 0.0191(17) -0.0013(16) 0.0007(16) -0.0102(19)
C4 0.047(3) 0.031(3) 0.032(2) 0.0016(18) -0.010(2) -0.010(2)
C3 0.056(3) 0.034(3) 0.034(2) -0.004(2) -0.005(2) -0.020(2)
C2 0.044(3) 0.039(3) 0.030(2) -0.0079(19) -0.0055(19) -0.013(2)
C1 0.032(2) 0.035(3) 0.0240(18) -0.0048(17) -0.0023(17) -0.009(2)
C11 0.023(2) 0.033(2) 0.0193(17) -0.0065(16) 0.0029(15) -0.0075(18)
C15 0.028(2) 0.031(2) 0.0278(19) 0.0017(17) -0.0018(17) -0.003(2)
C16 0.027(2) 0.038(3) 0.030(2) -0.0053(18) 0.0048(17) -0.004(2)
C20 0.053(3) 0.061(3) 0.0190(19) 0.003(2) 0.0011(19) -0.026(3)
C29 0.018(2) 0.030(2) 0.0235(18) -0.0045(16) 0.0004(15) -0.0050(17)
C34 0.026(2) 0.036(3) 0.0278(19) -0.0037(18) -0.0021(17) -0.011(2)
C33 0.024(2) 0.046(3) 0.037(2) -0.014(2) -0.0061(18) -0.009(2)
C32 0.022(2) 0.039(3) 0.047(2) -0.014(2) 0.0017(19) -0.013(2)
C31 0.034(3) 0.027(2) 0.037(2) -0.0014(19) 0.0083(19) -0.011(2)
C30 0.025(2) 0.030(2) 0.0272(19) -0.0063(17) -0.0010(16) -0.0023(19)
C36 0.018(2) 0.040(3) 0.0283(19) -0.0072(18) -0.0045(16) -0.0097(19)
C37 0.022(2) 0.045(3) 0.034(2) -0.019(2) -0.0001(17) -0.009(2)
C64 0.054(3) 0.045(3) 0.041(2) -0.005(2) -0.024(2) -0.011(3)
C63 0.046(3) 0.042(3) 0.052(3) 0.001(2) -0.020(2) -0.021(2)
C62 0.040(3) 0.035(3) 0.035(2) 0.0020(19) -0.0090(19) -0.010(2)
C61 0.031(2) 0.031(2) 0.035(2) -0.0027(18) -0.0089(18) -0.003(2)
C50 0.033(2) 0.037(3) 0.0176(17) 0.0008(16) -0.0039(16) -0.018(2)
C51 0.035(3) 0.041(3) 0.0172(17) 0.0005(17) -0.0061(16) -0.015(2)
C41 0.036(3) 0.042(3) 0.028(2) -0.0037(19) -0.0112(18) -0.009(2)
C42 0.047(3) 0.046(3) 0.035(2) -0.002(2) -0.018(2) -0.003(3)
C43 0.038(3) 0.081(4) 0.043(3) 0.002(3) -0.019(2) -0.002(3)
C58 0.030(3) 0.052(3) 0.046(3) -0.022(2) -0.007(2) -0.008(2)
C59 0.050(3) 0.038(3) 0.052(3) -0.016(2) -0.026(2) 0.010(2)
C60 0.049(3) 0.035(3) 0.032(2) -0.0016(19) -0.014(2) -0.001(2)
C55 0.041(3) 0.035(3) 0.032(2) -0.0030(19) -0.0159(19) -0.006(2)
C56 0.038(3) 0.035(3) 0.036(2) -0.0037(19) -0.0141(19) -0.008(2)
C57 0.035(3) 0.046(3) 0.034(2) -0.008(2) -0.0130(19) -0.011(2)
C49 0.045(3) 0.040(3) 0.0203(18) -0.0006(18) -0.0115(18) -0.015(2)
C44 0.042(3) 0.082(4) 0.045(3) 0.011(3) -0.021(2) -0.027(3)
C52 0.037(3) 0.066(4) 0.026(2) 0.007(2) -0.0144(19) -0.022(3)
C53 0.064(4) 0.067(4) 0.044(3) 0.022(2) -0.033(3) -0.045(3)
C54 0.070(4) 0.053(3) 0.033(2) 0.013(2) -0.029(2) -0.039(3)
C48 0.123(4) 0.075(3) 0.081(3) 0.035(3) -0.076(3) -0.072(3)
C65 0.048(3) 0.043(3) 0.028(2) -0.0015(19) -0.0061(19) -0.010(2)
C66 0.038(3) 0.029(2) 0.037(2) 0.0003(18) -0.0080(19) -0.010(2)
B1 0.022(2) 0.031(3) 0.0202(19) -0.0037(18) -0.0034(17) -0.007(2)
B2 0.037(3) 0.025(3) 0.036(2) 0.001(2) -0.009(2) -0.010(2)
C47 0.127(4) 0.090(3) 0.097(3) 0.046(3) -0.081(3) -0.078(3)
C45 0.115(4) 0.103(4) 0.107(4) 0.060(3) -0.087(3) -0.080(3)
C46 0.123(4) 0.102(3) 0.110(3) 0.053(3) -0.086(3) -0.081(3)
Cl11 0.071(5) 0.080(5) 0.053(3) -0.029(3) 0.008(3) -0.027(3)
C2S 0.089(7) 0.105(8) 0.094(6) 0.030(6) -0.032(5) -0.039(6)
Cl21 0.0577(13) 0.0404(11) 0.1120(17) 0.0093(10) 0.0035(11) -0.0097(9)
Cl22 0.243(5) 0.122(3) 0.0829(18) -0.0029(17) -0.009(2) -0.092(3)
Cl31 0.104(5) 0.155(7) 0.142(6) -0.004(5) 0.030(4) -0.030(5)
Cl32 0.064(3) 0.078(3) 0.133(4) -0.058(3) 0.052(3) -0.025(2)
Cl41 0.544(16) 0.102(4) 0.233(7) -0.077(5) -0.298(10) 0.068(6)

loop_
_atom_type_symbol
_atom_type_description
_atom_type_scat_dispersion_real
_atom_type_scat_dispersion_imag
_atom_type_scat_source
C C 0.0033 0.0016 'International Tables Vol C Tables 4.2.6.8 and 6.1.1.4'
N N 0.0061 0.0033 'International Tables Vol C Tables 4.2.6.8 and 6.1.1.4'
O O 0.0106 0.0060 'International Tables Vol C Tables 4.2.6.8 and 6.1.1.4'
B B 0.0013 0.0007 'International Tables Vol C Tables 4.2.6.8 and 6.1.1.4'
F F 0.0171 0.0103 'International Tables Vol C Tables 4.2.6.8 and 6.1.1.4'
Cl Cl 0.1484 0.1585 'International Tables Vol C Tables 4.2.6.8 and 6.1.1.4'
H H 0.0000 0.0000 'International Tables Vol C Tables 4.2.6.8 and 6.1.1.4'

loop_
_geom_angle_atom_site_label_1
_geom_angle_atom_site_label_2
_geom_angle_atom_site_label_3
_geom_angle
C9 O1 B1 110.5(3)
C10 O2 B1 107.1(3)
C50 O4 B2 105.6(3)
C49 O3 B2 105.1(3)
C24 N4 C28 121.4(4)
C24 N4 C27 121.8(4)
C28 N4 C27 116.8(4)
C22 N3 C26 118.5(3)
C22 N3 C9 120.3(3)
C26 N3 C9 121.1(3)
C19 N1 C15 118.8(3)
C19 N1 C10 120.3(3)
C15 N1 C10 120.7(3)
C17 N2 C20 120.3(4)
C17 N2 C21 121.9(4)
C20 N2 C21 117.8(3)
C23 C22 N3 122.0(4)
C23 C22 H22A 119.0
N3 C22 H22A 119.0
N4 C28 H28A 109.5
N4 C28 H28B 109.5
H28A C28 H28B 109.5
N4 C28 H28C 109.5
H28A C28 H28C 109.5
H28B C28 H28C 109.5
N4 C24 C25 123.2(4)
N4 C24 C23 122.1(4)
C25 C24 C23 114.8(4)
C26 C25 C24 121.2(4)
C26 C25 H25A 119.4
C24 C25 H25A 119.4
C25 C26 N3 122.0(4)
C25 C26 H26A 119.0
N3 C26 H26A 119.0
O1 C9 N3 109.5(3)
O1 C9 C14 110.0(3)
N3 C9 C14 109.0(3)
O1 C9 C10 101.9(3)
N3 C9 C10 110.0(3)
C14 C9 C10 116.2(3)
O2 C10 N1 105.5(3)
O2 C10 C11 112.9(3)
N1 C10 C11 109.0(3)
O2 C10 C9 102.7(3)
N1 C10 C9 115.5(3)
C11 C10 C9 111.1(3)
N1 C19 C18 122.2(4)
N1 C19 H19A 118.9
C18 C19 H19A 118.9
C19 C18 C17 120.6(4)
C19 C18 H18A 119.7
C17 C18 H18A 119.7
N2 C17 C16 121.9(4)
N2 C17 C18 122.3(4)
C16 C17 C18 115.8(3)
N2 C21 H21A 109.5
N2 C21 H21B 109.5
H21A C21 H21B 109.5
N2 C21 H21C 109.5
H21A C21 H21C 109.5
H21B C21 H21C 109.5
F8 C38 C37 120.2(4)
F8 C38 C39 120.3(4)
C37 C38 C39 119.5(4)
F9 C39 C38 119.5(4)
F9 C39 C40 120.7(4)
C38 C39 C40 119.8(4)
F10 C40 C35 120.7(4)
F10 C40 C39 115.8(4)
C35 C40 C39 123.6(4)
C40 C35 C36 113.4(4)
C40 C35 B1 126.7(3)
C36 C35 B1 119.7(4)
N4 C27 H27A 109.5
N4 C27 H27B 109.5
H27A C27 H27B 109.5
N4 C27 H27C 109.5
H27A C27 H27C 109.5
H27B C27 H27C 109.5
C22 C23 C24 121.3(4)
C22 C23 H23A 119.4
C24 C23 H23A 119.4
C13 C14 C8 120.1(4)
C13 C14 C9 119.7(3)
C8 C14 C9 120.0(4)
C7 C8 C14 121.3(4)
C7 C8 H8A 119.4
C14 C8 H8A 119.4
C8 C7 C6 119.0(4)
C8 C7 H7A 120.5
C6 C7 H7A 120.5
C7 C6 C5 120.3(4)
C7 C6 H6A 119.9
C5 C6 H6A 119.9
C6 C5 C13 121.1(4)
C6 C5 H5A 119.5
C13 C5 H5A 119.5
C14 C13 C5 118.1(4)
C14 C13 C12 120.4(4)
C5 C13 C12 121.4(4)
C4 C12 C11 117.9(4)
C4 C12 C13 121.7(4)
C11 C12 C13 120.4(4)
C3 C4 C12 121.1(4)
C3 C4 H4A 119.5
C12 C4 H4A 119.5
C4 C3 C2 121.1(4)
C4 C3 H3A 119.5
C2 C3 H3A 119.5
C1 C2 C3 118.9(4)
C1 C2 H2A 120.6
C3 C2 H2A 120.6
C2 C1 C11 120.5(4)
C2 C1 H1A 119.8
C11 C1 H1A 119.8
C1 C11 C12 120.6(4)
C1 C11 C10 117.1(4)
C12 C11 C10 122.2(3)
N1 C15 C16 122.1(4)
N1 C15 H15A 119.0
C16 C15 H15A 119.0
C15 C16 C17 120.1(4)
C15 C16 H16A 119.9
C17 C16 H16A 119.9
N2 C20 H20A 109.5
N2 C20 H20B 109.5
H20A C20 H20B 109.5
N2 C20 H20C 109.5
H20A C20 H20C 109.5
H20B C20 H20C 109.5
C30 C29 C34 112.8(4)
C30 C29 B1 129.6(4)
C34 C29 B1 117.6(3)
F5 C34 C33 116.0(4)
F5 C34 C29 118.8(3)
C33 C34 C29 125.2(4)
F4 C33 C32 120.4(4)
F4 C33 C34 120.9(4)
C32 C33 C34 118.7(4)
F3 C32 C33 120.0(4)
F3 C32 C31 120.9(4)
C33 C32 C31 119.1(4)
F2 C31 C30 121.0(4)
F2 C31 C32 119.1(4)
C30 C31 C32 119.8(4)
F1 C30 C31 115.7(4)
F1 C30 C29 119.9(4)
C31 C30 C29 124.4(4)
F6 C36 C37 117.2(3)
F6 C36 C35 117.8(4)
C37 C36 C35 124.9(4)
F7 C37 C36 121.0(4)
F7 C37 C38 120.3(4)
C36 C37 C38 118.7(4)
F18 C64 C65 120.6(4)
F18 C64 C63 119.8(4)
C65 C64 C63 119.6(4)
F17 C63 C64 120.4(4)
F17 C63 C62 120.9(4)
C64 C63 C62 118.6(4)
F16 C62 C61 119.1(4)
F16 C62 C63 116.2(4)
C61 C62 C63 124.7(4)
C62 C61 C66 113.8(4)
C62 C61 B2 119.7(4)
C66 C61 B2 126.4(4)
C49 C50 O4 111.8(4)
C49 C50 C51 122.9(4)
O4 C50 C51 125.2(4)
C41 C51 C50 123.1(4)
C41 C51 C52 119.5(4)
C50 C51 C52 117.4(4)
C42 C41 C51 121.3(4)
C42 C41 H41A 119.4
C51 C41 H41A 119.4
C41 C42 C43 119.8(5)
C41 C42 H42A 120.1
C43 C42 H42A 120.1
C44 C43 C42 120.1(5)
C44 C43 H43A 119.9
C42 C43 H43A 119.9
F13 C58 C57 121.2(4)
F13 C58 C59 119.4(5)
C57 C58 C59 119.4(4)
F14 C59 C58 120.5(4)
F14 C59 C60 121.3(5)
C58 C59 C60 118.2(4)
F15 C60 C55 118.9(4)
F15 C60 C59 116.3(4)
C55 C60 C59 124.9(4)
C60 C55 C56 113.9(4)
C60 C55 B2 119.5(4)
C56 C55 B2 126.5(4)
F11 C56 C57 116.2(4)
F11 C56 C55 120.9(4)
C57 C56 C55 122.9(4)
C58 C57 F12 119.2(4)
C58 C57 C56 120.6(4)
F12 C57 C56 120.1(4)
C50 C49 O3 112.7(4)
C50 C49 C54 122.5(4)
O3 C49 C54 124.9(4)
C43 C44 C52 122.3(5)
C43 C44 H44A 118.8
C52 C44 H44A 118.8
C44 C52 C51 116.9(5)
C44 C52 C53 123.6(5)
C51 C52 C53 119.5(4)
C54 C53 C45 117.0(5)
C54 C53 C52 120.9(4)
C45 C53 C52 122.1(5)
C48 C54 C53 121.0(5)
C48 C54 C49 122.1(5)
C53 C54 C49 116.8(4)
C47 C48 C54 120.5(7)
C47 C48 H48A 119.7
C54 C48 H48A 119.7
F19 C65 C64 119.2(4)
F19 C65 C66 120.9(4)
C64 C65 C66 119.9(4)
F20 C66 C65 115.7(4)
F20 C66 C61 121.0(4)
C65 C66 C61 123.4(4)
O2 B1 O1 102.2(3)
O2 B1 C35 111.8(3)
O1 B1 C35 111.5(3)
O2 B1 C29 109.2(3)
O1 B1 C29 114.1(3)
C35 B1 C29 108.0(3)
O3 B2 O4 104.9(4)
O3 B2 C55 107.5(3)
O4 B2 C55 113.7(3)
O3 B2 C61 113.6(3)
O4 B2 C61 107.6(3)
C55 B2 C61 109.6(4)
C48 C47 C46 119.0(6)
C48 C47 H47A 120.5
C46 C47 H47A 120.5
C46 C45 C53 120.5(7)
C46 C45 H45A 119.8
C53 C45 H45A 119.8
C45 C46 C47 122.0(6)
C45 C46 H46A 119.0
C47 C46 H46A 119.0
Cl11 C1S Cl12 110.6(3)
Cl11 C1S H1SA 109.5
Cl12 C1S H1SA 109.5
Cl11 C1S H1SB 109.5
Cl12 C1S H1SB 109.5
H1SA C1S H1SB 108.1
Cl22 C2S Cl21 110.0(2)
Cl22 C2S H2SA 109.7
Cl21 C2S H2SA 109.7
Cl22 C2S H2SB 109.7
Cl21 C2S H2SB 109.7
H2SA C2S H2SB 108.2
Cl32 C3S Cl31 135.5(6)
Cl32 C3S H3SA 103.3
Cl31 C3S H3SA 103.3
Cl32 C3S H3SB 103.3
Cl31 C3S H3SB 103.3
H3SA C3S H3SB 105.2
Cl41 C4S Cl42 113.1(3)
Cl41 C4S H4SA 109.0
Cl42 C4S H4SA 109.0
Cl41 C4S H4SB 109.0
Cl42 C4S H4SB 109.0
H4SA C4S H4SB 107.8

loop_
_geom_bond_atom_site_label_1
_geom_bond_atom_site_label_2
_geom_bond_distance
F8 C38 1.351(5)
F9 C39 1.354(5)
F10 C40 1.356(4)
F3 C32 1.335(5)
F2 C31 1.341(5)
F1 C30 1.355(5)
F4 C33 1.348(5)
F5 C34 1.356(5)
F6 C36 1.362(5)
F7 C37 1.350(4)
F18 C64 1.345(5)
F13 C58 1.346(5)
F14 C59 1.341(5)
F15 C60 1.351(5)
F11 C56 1.348(5)
F12 C57 1.357(5)
F17 C63 1.338(5)
F19 C65 1.349(5)
F20 C66 1.346(5)
F16 C62 1.356(5)
O1 C9 1.389(4)
O1 B1 1.509(5)
O2 C10 1.387(5)
O2 B1 1.486(5)
O4 C50 1.368(5)
O4 B2 1.503(6)
O3 C49 1.369(5)
O3 B2 1.502(6)
N4 C24 1.325(5)
N4 C28 1.450(6)
N4 C27 1.472(6)
N3 C22 1.354(5)
N3 C26 1.359(5)
N3 C9 1.511(5)
N1 C19 1.345(5)
N1 C15 1.355(5)
N1 C10 1.511(4)
N2 C17 1.342(5)
N2 C20 1.466(6)
N2 C21 1.469(6)
C22 C23 1.353(6)
C22 H22A 0.9500
C28 H28A 0.9800
C28 H28B 0.9800
C28 H28C 0.9800
C24 C25 1.420(6)
C24 C23 1.423(6)
C25 C26 1.352(6)
C25 H25A 0.9500
C26 H26A 0.9500
C9 C14 1.514(6)
C9 C10 1.571(5)
C10 C11 1.513(6)
C19 C18 1.353(5)
C19 H19A 0.9500
C18 C17 1.417(6)
C18 H18A 0.9500
C17 C16 1.416(6)
C21 H21A 0.9800
C21 H21B 0.9800
C21 H21C 0.9800
C38 C37 1.370(6)
C38 C39 1.370(6)
C39 C40 1.381(6)
C40 C35 1.379(6)
C35 C36 1.400(5)
C35 B1 1.627(6)
C27 H27A 0.9800
C27 H27B 0.9800
C27 H27C 0.9800
C23 H23A 0.9500
C14 C13 1.390(6)
C14 C8 1.392(5)
C8 C7 1.376(6)
C8 H8A 0.9500
C7 C6 1.380(6)
C7 H7A 0.9500
C6 C5 1.387(6)
C6 H6A 0.9500
C5 C13 1.398(6)
C5 H5A 0.9500
C13 C12 1.489(6)
C12 C4 1.392(6)
C12 C11 1.400(6)
C4 C3 1.368(6)
C4 H4A 0.9500
C3 C2 1.388(6)
C3 H3A 0.9500
C2 C1 1.379(6)
C2 H2A 0.9500
C1 C11 1.391(5)
C1 H1A 0.9500
C15 C16 1.361(5)
C15 H15A 0.9500
C16 H16A 0.9500
C20 H20A 0.9800
C20 H20B 0.9800
C20 H20C 0.9800
C29 C30 1.380(6)
C29 C34 1.394(6)
C29 B1 1.640(6)
C34 C33 1.372(6)
C33 C32 1.371(6)
C32 C31 1.376(6)
C31 C30 1.369(6)
C36 C37 1.365(6)
C64 C65 1.363(7)
C64 C63 1.371(7)
C63 C62 1.385(6)
C62 C61 1.377(6)
C61 C66 1.388(6)
C61 B2 1.654(6)
C50 C49 1.346(6)
C50 C51 1.406(6)
C51 C41 1.405(6)
C51 C52 1.430(6)
C41 C42 1.363(6)
C41 H41A 0.9500
C42 C43 1.399(7)
C42 H42A 0.9500
C43 C44 1.364(8)
C43 H43A 0.9500
C58 C57 1.350(7)
C58 C59 1.383(7)
C59 C60 1.385(7)
C60 C55 1.377(6)
C55 C56 1.388(6)
C55 B2 1.643(7)
C56 C57 1.385(6)
C49 C54 1.419(6)
C44 C52 1.408(7)
C44 H44A 0.9500
C52 C53 1.442(7)
C53 C54 1.418(8)
C53 C45 1.419(8)
C54 C48 1.407(8)
C48 C47 1.358(8)
C48 H48A 0.9500
C65 C66 1.385(6)
C47 C46 1.410(11)
C47 H47A 0.9500
C45 C46 1.361(9)
C45 H45A 0.9500
C46 H46A 0.9500
C1S Cl11 1.759(2)
C1S Cl12 1.760(2)
C1S H1SA 0.9900
C1S H1SB 0.9900
C2S Cl22 1.753(2)
C2S Cl21 1.761(2)
C2S H2SA 0.9900
C2S H2SB 0.9900
C3S Cl32 1.596(11)
C3S Cl31 1.633(12)
C3S H3SA 0.9900
C3S H3SB 0.9900
C4S Cl41 1.758(2)
C4S Cl42 1.760(2)
C4S H4SA 0.9900
C4S H4SB 0.9900

loop_
_geom_torsion_atom_site_label_1
_geom_torsion_atom_site_label_2
_geom_torsion_atom_site_label_3
_geom_torsion_atom_site_label_4
_geom_torsion
C26 N3 C22 C23 -3.5(6)
C9 N3 C22 C23 178.9(3)
C28 N4 C24 C25 -179.6(4)
C27 N4 C24 C25 -1.0(6)
C28 N4 C24 C23 1.1(6)
C27 N4 C24 C23 179.7(4)
N4 C24 C25 C26 178.1(4)
C23 C24 C25 C26 -2.6(6)
C24 C25 C26 N3 -1.8(6)
C22 N3 C26 C25 4.9(6)
C9 N3 C26 C25 -177.5(3)
B1 O1 C9 N3 -94.6(3)
B1 O1 C9 C14 145.7(3)
B1 O1 C9 C10 21.9(4)
C22 N3 C9 O1 2.9(4)
C26 N3 C9 O1 -174.7(3)
C22 N3 C9 C14 123.2(4)
C26 N3 C9 C14 -54.3(4)
C22 N3 C9 C10 -108.3(4)
C26 N3 C9 C10 74.2(4)
B1 O2 C10 N1 159.9(3)
B1 O2 C10 C11 -81.1(3)
B1 O2 C10 C9 38.6(3)
C19 N1 C10 O2 -16.4(4)
C15 N1 C10 O2 160.0(3)
C19 N1 C10 C11 -137.9(3)
C15 N1 C10 C11 38.5(5)
C19 N1 C10 C9 96.2(4)
C15 N1 C10 C9 -87.4(4)
O1 C9 C10 O2 -37.4(3)
N3 C9 C10 O2 78.6(3)
C14 C9 C10 O2 -157.0(3)
O1 C9 C10 N1 -151.7(3)
N3 C9 C10 N1 -35.6(4)
C14 C9 C10 N1 88.8(4)
O1 C9 C10 C11 83.6(4)
N3 C9 C10 C11 -160.4(3)
C14 C9 C10 C11 -36.0(4)
C15 N1 C19 C18 -3.3(6)
C10 N1 C19 C18 173.2(3)
N1 C19 C18 C17 -0.5(6)
C20 N2 C17 C16 -174.7(4)
C21 N2 C17 C16 4.8(6)
C20 N2 C17 C18 6.0(6)
C21 N2 C17 C18 -174.5(4)
C19 C18 C17 N2 -175.3(4)
C19 C18 C17 C16 5.3(6)
F8 C38 C39 F9 -0.2(6)
C37 C38 C39 F9 178.6(4)
F8 C38 C39 C40 -179.1(4)
C37 C38 C39 C40 -0.2(6)
F9 C39 C40 F10 -1.0(6)
C38 C39 C40 F10 177.8(4)
F9 C39 C40 C35 178.4(4)
C38 C39 C40 C35 -2.8(6)
F10 C40 C35 C36 -177.9(3)
C39 C40 C35 C36 2.7(6)
F10 C40 C35 B1 6.8(6)
C39 C40 C35 B1 -172.6(4)
N3 C22 C23 C24 -1.0(6)
N4 C24 C23 C22 -176.7(4)
C25 C24 C23 C22 3.9(6)
O1 C9 C14 C13 -89.6(4)
N3 C9 C14 C13 150.4(3)
C10 C9 C14 C13 25.5(5)
O1 C9 C14 C8 85.2(4)
N3 C9 C14 C8 -34.8(4)
C10 C9 C14 C8 -159.7(3)
C13 C14 C8 C7 -0.3(6)
C9 C14 C8 C7 -175.1(4)
C14 C8 C7 C6 -2.1(6)
C8 C7 C6 C5 2.5(7)
C7 C6 C5 C13 -0.5(7)
C8 C14 C13 C5 2.3(6)
C9 C14 C13 C5 177.1(3)
C8 C14 C13 C12 -174.6(3)
C9 C14 C13 C12 0.2(5)
C6 C5 C13 C14 -1.9(6)
C6 C5 C13 C12 174.9(4)
C14 C13 C12 C4 164.9(4)
C5 C13 C12 C4 -11.9(6)
C14 C13 C12 C11 -14.1(5)
C5 C13 C12 C11 169.1(4)
C11 C12 C4 C3 0.8(6)
C13 C12 C4 C3 -178.2(4)
C12 C4 C3 C2 -0.5(7)
C4 C3 C2 C1 -0.3(7)
C3 C2 C1 C11 0.8(6)
C2 C1 C11 C12 -0.5(6)
C2 C1 C11 C10 178.1(4)
C4 C12 C11 C1 -0.2(5)
C13 C12 C11 C1 178.7(3)
C4 C12 C11 C10 -178.8(4)
C13 C12 C11 C10 0.2(5)
O2 C10 C11 C1 -39.8(4)
N1 C10 C11 C1 77.1(4)
C9 C10 C11 C1 -154.5(3)
O2 C10 C11 C12 138.8(3)
N1 C10 C11 C12 -104.3(4)
C9 C10 C11 C12 24.0(5)
C19 N1 C15 C16 2.0(6)
C10 N1 C15 C16 -174.5(4)
N1 C15 C16 C17 3.1(7)
N2 C17 C16 C15 174.1(4)
C18 C17 C16 C15 -6.5(6)
C30 C29 C34 F5 -178.3(3)
B1 C29 C34 F5 3.1(5)
C30 C29 C34 C33 0.8(6)
B1 C29 C34 C33 -177.8(4)
F5 C34 C33 F4 0.4(6)
C29 C34 C33 F4 -178.7(4)
F5 C34 C33 C32 178.3(4)
C29 C34 C33 C32 -0.8(6)
F4 C33 C32 F3 -2.6(6)
C34 C33 C32 F3 179.4(4)
F4 C33 C32 C31 177.6(4)
C34 C33 C32 C31 -0.4(6)
F3 C32 C31 F2 2.6(6)
C33 C32 C31 F2 -177.6(4)
F3 C32 C31 C30 -178.3(4)
C33 C32 C31 C30 1.5(6)
F2 C31 C30 F1 -2.5(6)
C32 C31 C30 F1 178.4(4)
F2 C31 C30 C29 177.6(4)
C32 C31 C30 C29 -1.5(6)
C34 C29 C30 F1 -179.6(3)
B1 C29 C30 F1 -1.2(6)
C34 C29 C30 C31 0.4(6)
B1 C29 C30 C31 178.8(4)
C40 C35 C36 F6 -178.8(3)
B1 C35 C36 F6 -3.2(5)
C40 C35 C36 C37 0.2(6)
B1 C35 C36 C37 175.8(4)
F6 C36 C37 F7 -2.6(5)
C35 C36 C37 F7 178.4(4)
F6 C36 C37 C38 176.0(4)
C35 C36 C37 C38 -3.0(6)
F8 C38 C37 F7 0.4(6)
C39 C38 C37 F7 -178.5(4)
F8 C38 C37 C36 -178.2(4)
C39 C38 C37 C36 2.9(6)
F18 C64 C63 F17 0.7(8)
C65 C64 C63 F17 -178.9(5)
F18 C64 C63 C62 -179.5(5)
C65 C64 C63 C62 1.0(8)
F17 C63 C62 F16 -2.3(7)
C64 C63 C62 F16 177.8(4)
F17 C63 C62 C61 178.4(4)
C64 C63 C62 C61 -1.5(8)
F16 C62 C61 C66 -178.6(4)
C63 C62 C61 C66 0.7(7)
F16 C62 C61 B2 -1.0(6)
C63 C62 C61 B2 178.2(5)
B2 O4 C50 C49 0.7(4)
B2 O4 C50 C51 177.8(4)
C49 C50 C51 C41 179.7(4)
O4 C50 C51 C41 3.0(6)
C49 C50 C51 C52 -1.1(5)
O4 C50 C51 C52 -177.9(3)
C50 C51 C41 C42 -178.6(4)
C52 C51 C41 C42 2.3(6)
C51 C41 C42 C43 0.1(6)
C41 C42 C43 C44 -1.6(7)
F13 C58 C59 F14 -1.0(7)
C57 C58 C59 F14 179.6(4)
F13 C58 C59 C60 179.8(4)
C57 C58 C59 C60 0.5(7)
F14 C59 C60 F15 2.3(7)
C58 C59 C60 F15 -178.6(4)
F14 C59 C60 C55 -178.4(4)
C58 C59 C60 C55 0.8(7)
F15 C60 C55 C56 177.8(4)
C59 C60 C55 C56 -1.6(7)
F15 C60 C55 B2 -5.0(6)
C59 C60 C55 B2 175.6(4)
C60 C55 C56 F11 -178.6(4)
B2 C55 C56 F11 4.4(7)
C60 C55 C56 C57 1.2(6)
B2 C55 C56 C57 -175.7(4)
F13 C58 C57 F12 1.1(6)
C59 C58 C57 F12 -179.5(4)
F13 C58 C57 C56 179.9(4)
C59 C58 C57 C56 -0.8(7)
F11 C56 C57 C58 179.7(4)
C55 C56 C57 C58 -0.1(7)
F11 C56 C57 F12 -1.5(6)
C55 C56 C57 F12 178.6(4)
O4 C50 C49 O3 0.5(4)
C51 C50 C49 O3 -176.7(3)
O4 C50 C49 C54 -179.3(4)
C51 C50 C49 C54 3.6(6)
B2 O3 C49 C50 -1.5(4)
B2 O3 C49 C54 178.3(4)
C42 C43 C44 C52 0.8(8)
C43 C44 C52 C51 1.5(7)
C43 C44 C52 C53 -179.4(5)
C41 C51 C52 C44 -3.0(6)
C50 C51 C52 C44 177.8(4)
C41 C51 C52 C53 177.9(4)
C50 C51 C52 C53 -1.3(6)
C44 C52 C53 C54 -177.7(5)
C51 C52 C53 C54 1.3(7)
C44 C52 C53 C45 2.3(8)
C51 C52 C53 C45 -178.6(5)
C45 C53 C54 C48 -0.6(8)
C52 C53 C54 C48 179.4(5)
C45 C53 C54 C49 -179.1(5)
C52 C53 C54 C49 0.9(7)
C50 C49 C54 C48 178.2(5)
O3 C49 C54 C48 -1.6(7)
C50 C49 C54 C53 -3.4(6)
O3 C49 C54 C53 176.9(4)
C53 C54 C48 C47 0.8(10)
C49 C54 C48 C47 179.2(6)
F18 C64 C65 F19 1.6(7)
C63 C64 C65 F19 -178.8(4)
F18 C64 C65 C66 -179.4(4)
C63 C64 C65 C66 0.2(8)
F19 C65 C66 F20 -1.5(7)
C64 C65 C66 F20 179.5(4)
F19 C65 C66 C61 178.0(4)
C64 C65 C66 C61 -1.0(7)
C62 C61 C66 F20 -180.0(4)
B2 C61 C66 F20 2.7(7)
C62 C61 C66 C65 0.5(7)
B2 C61 C66 C65 -176.8(4)
C10 O2 B1 O1 -25.4(4)
C10 O2 B1 C35 -144.7(3)
C10 O2 B1 C29 95.8(4)
C9 O1 B1 O2 -0.1(4)
C9 O1 B1 C35 119.4(3)
C9 O1 B1 C29 -117.8(3)
C40 C35 B1 O2 -11.4(6)
C36 C35 B1 O2 173.5(3)
C40 C35 B1 O1 -125.1(4)
C36 C35 B1 O1 59.9(5)
C40 C35 B1 C29 108.8(4)
C36 C35 B1 C29 -66.3(4)
C30 C29 B1 O2 -119.4(4)
C34 C29 B1 O2 58.9(5)
C30 C29 B1 O1 -5.8(6)
C34 C29 B1 O1 172.6(3)
C30 C29 B1 C35 118.8(4)
C34 C29 B1 C35 -62.8(4)
C49 O3 B2 O4 1.8(4)
C49 O3 B2 C55 -119.5(4)
C49 O3 B2 C61 119.0(4)
C50 O4 B2 O3 -1.6(4)
C50 O4 B2 C55 115.6(4)
C50 O4 B2 C61 -122.8(3)
C60 C55 B2 O3 -55.6(5)
C56 C55 B2 O3 121.2(5)
C60 C55 B2 O4 -171.2(4)
C56 C55 B2 O4 5.6(6)
C60 C55 B2 C61 68.4(5)
C56 C55 B2 C61 -114.8(5)
C62 C61 B2 O3 174.3(4)
C66 C61 B2 O3 -8.5(6)
C62 C61 B2 O4 -70.1(5)
C66 C61 B2 O4 107.1(5)
C62 C61 B2 C55 54.0(5)
C66 C61 B2 C55 -128.8(5)
C54 C48 C47 C46 -0.4(11)
C54 C53 C45 C46 0.1(10)
C52 C53 C45 C46 -179.9(7)
C53 C45 C46 C47 0.2(13)
C48 C47 C46 C45 -0.1(13)
